data_2310653
loop_
_publ_author_name
'Prince, E.'

_publ_section_title
;
 Crystal and magnetic structure of copper chromite
;
_journal_name_full 'Acta Crystallographica (1,1948-23,1967)'
_journal_page_first 554
_journal_page_last 556
_journal_volume 10
_journal_year 1957
_chemical_formula_sum 'Cr2 Cu O4'
_chemical_name_systematic 'Cu Cr2 O4'
_space_group_IT_number 122
_symmetry_space_group_name_Hall 'I -4 2bw'
_symmetry_space_group_name_H-M 'I -4 2 d'
_cell_angle_alpha 90
_cell_angle_beta 90
_cell_angle_gamma 90
_cell_formula_units_Z 4
_cell_length_a 6.04
_cell_length_b 6.04
_cell_length_c 7.78
_cell_volume 283.827
_citation_journal_id_ASTM ACCRA9
_cod_data_source_file Prince_ACCRA9_1957_245.cif
_cod_data_source_block Cr2Cu1O4
_cod_original_cell_volume 283.8268
_cod_original_formula_sum 'Cr2 Cu1 O4'
_cod_database_code 2310653

loop_
_symmetry_equiv_pos_as_xyz
x,y,z
y,-x,-z
-x,-y,z
-y,x,-z
x,-y+1/2,-z+1/4
-y+1/2,-x,z+3/4
-x,y+1/2,-z+1/4
y+1/2,x,z+3/4
x+1/2,y+1/2,z+1/2
y+1/2,-x+1/2,-z+1/2
-x+1/2,-y+1/2,z+1/2
-y+1/2,x+1/2,-z+1/2
x+1/2,-y+1,-z+3/4
-y+1,-x+1/2,z+5/4
-x+1/2,y+1,-z+3/4
y+1,x+1/2,z+5/4

loop_
_atom_site_label
_atom_site_type_symbol
_atom_site_fract_x
_atom_site_fract_y
_atom_site_fract_z
_atom_site_occupancy
_atom_site_U_iso_or_equiv
O1 O-2 0.28 0.028 0.12 1 0.0
Cu1 Cu+2 0 0 0 1 0.0
Cr1 Cr+3 0.525 0.25 0.125 1 0.0
